data_1009069
loop_
_publ_author_name
'Achard, J C'
'Givord, F'
'Percheron-Guegan, A'
'Soubeyroux, J L'

_publ_section_title
;
Neutron study of Al or Mn substituted La Ni5 hydrogen sponges
;
_journal_coden_ASTM JOPQAG
_journal_name_full 'Journal de Physique (Paris)'
_journal_page_first 218
_journal_page_last 220
_journal_volume 40
_journal_year 1979
_chemical_formula_structural 'La0.98 Ni3.89 Mn1.13 D5.97'
_chemical_formula_sum 'D5.97 La0.98 Mn1.13 Ni3.89'
_chemical_name_systematic
;
Lanthanum nickel manganese deuteride (0.98/3.89/1.13/5.97)
;
_space_group_IT_number 191
_symmetry_cell_setting hexagonal
_symmetry_Int_Tables_number 191
_symmetry_space_group_name_Hall '-P 6 2'
_symmetry_space_group_name_H-M 'P 6/m m m'
_cell_angle_alpha 90
_cell_angle_beta 90
_cell_angle_gamma 120
_cell_formula_units_Z 1
_cell_length_a 5.437(2)
_cell_length_b 5.437(2)
_cell_length_c 4.332(2)
_cell_volume 110.9
_refine_ls_R_factor_all 0.081
_cod_original_formula_sum 'D5.97 La.98 Mn1.13 Ni3.89'
_cod_database_code 1009069

loop_
_symmetry_equiv_pos_as_xyz
x,y,z
-y,x-y,z
y-x,-x,z
y,x,z
x-y,-y,z
-x,y-x,z
-x,-y,z
y,y-x,z
x-y,x,z
-y,-x,z
y-x,y,z
x,x-y,z
-x,-y,-z
y,y-x,-z
x-y,x,-z
-y,-x,-z
y-x,y,-z
x,x-y,-z
x,y,-z
-y,x-y,-z
y-x,-x,-z
y,x,-z
x-y,-y,-z
-x,y-x,-z

loop_
_atom_site_label
_atom_site_type_symbol
_atom_site_symmetry_multiplicity
_atom_site_Wyckoff_symbol
_atom_site_fract_x
_atom_site_fract_y
_atom_site_fract_z
_atom_site_occupancy
_atom_site_attached_hydrogens
_atom_site_calc_flag
La1 La0 1 a 0. 0. 0. 0.979(6) 0 d
Ni1 Ni0 1 a 0. 0. 0. 0.021(6) 0 d
Ni2 Ni0 2 c 0.3333 0.6667 0. 0.885(25) 0 d
Mn1 Mn0 2 c 0.3333 0.6667 0. 0.115(25) 0 d
Ni3 Ni0 3 g 0.5 0. 0.5 0.700(17) 0 d
Mn2 Mn0 3 g 0.5 0. 0.5 0.300(17) 0 d
D1 D0 3 f 0.5 0. 0. 0.197(17) 0 d
D2 D0 4 h 0.3333 0.6667 0.38(1) 0.082(7) 0 d
D3 D0 6 m 0.133(1) 0.266(2) 0.5 0.320(15) 0 d
D4 D0 12 n 0.452(6) 0. 0.117(9) 0.176(7) 0 d
D5 D0 12 o 0.227(3) 0.454(6) 0.38(1) 0.085(7) 0 d

loop_
_atom_type_symbol
_atom_type_oxidation_number
La0 0.000
Ni0 0.000
Mn0 0.000
D0 0.000
